data_2003383
loop_
_publ_author_name
'Farran, J.'
'Alvarez-Larena, A.'
'Piniella, J. F.'
'Germain, G.'
'Torres-Castellanos, L.'

_publ_contact_author
;
Joan F. Piniella
Unitat de Cristal.lografia
Universitat Aut\`onoma de Barcelona
08193 Bellaterra
SPAIN
;
_publ_section_title
;
 Dibromobis(4-methoxyphenyl)tellurium(IV)
;
_journal_issue 4
_journal_name_full 'Acta Crystallographica Section C'
_journal_page_first 639
_journal_page_last 641
_journal_paper_doi 10.1107/S0108270194007122
_journal_volume 51
_journal_year 1995
_chemical_formula_structural 'Te Br2 ((C H3 O) C6 H5)2'
_chemical_formula_sum 'C14 H14 Br2 O2 Te'
_chemical_formula_weight 501.67
_chemical_melting_point 474
_chemical_name_systematic
;
 Dibromobis(4-metoxyphenyl)tellurium(IV)
;
_space_group_IT_number 2
_symmetry_cell_setting triclinic
_symmetry_space_group_name_Hall '-P 1'
_symmetry_space_group_name_H-M 'P -1'
_audit_creation_method SHELXL
_cell_angle_alpha 109.841(5)
_cell_angle_beta 100.207(6)
_cell_angle_gamma 101.960(8)
_cell_formula_units_Z 4
_cell_length_a 10.319(1)
_cell_length_b 12.716(1)
_cell_length_c 13.9132(7)
_cell_measurement_reflns_used 25
_cell_measurement_temperature 293(2)
_cell_measurement_theta_max 13.88
_cell_measurement_theta_min 11.39
_cell_volume 1618.1(2)
_computing_cell_refinement 'CAD4 software'
_computing_data_collection 'CAD4 software'
_computing_molecular_graphics
;
PC-ORTEP (Schmid & Brueggemann, 1990a)
PC-PLUTO (Schmid & Brueggemann, 1990b)
;
_computing_structure_refinement 'SHELXL93 (Sheldrick, 1994)'
_computing_structure_solution 'SHELXS86 (Sheldrick, 1985)'
_diffrn_ambient_temperature 293(2)
_diffrn_measurement_device 'Enraf-Nonius CAD4'
_diffrn_measurement_method \w/2\q
_diffrn_radiation_monochromator graphite
_diffrn_radiation_source 'fine-focus sealed tube'
_diffrn_radiation_type 'Mo K\a'
_diffrn_radiation_wavelength 0.71069
_diffrn_reflns_av_sigmaI/netI 0.0333
_diffrn_reflns_limit_h_max 11
_diffrn_reflns_limit_h_min -12
_diffrn_reflns_limit_k_max 14
_diffrn_reflns_limit_k_min -15
_diffrn_reflns_limit_l_max 16
_diffrn_reflns_limit_l_min 0
_diffrn_reflns_number 5675
_diffrn_reflns_theta_max 24.97
_diffrn_reflns_theta_min 1.62
_diffrn_standards_decay_% 0
_diffrn_standards_interval_time 120
_diffrn_standards_number 3
_exptl_absorpt_coefficient_mu 6.77
_exptl_absorpt_correction_T_max .9998
_exptl_absorpt_correction_T_min .4442
_exptl_absorpt_correction_type 'empirical (North, Philips & Mathews, 1968)'
_exptl_crystal_colour 'bright yellow'
_exptl_crystal_density_diffrn 2.059
_exptl_crystal_description prism
_exptl_crystal_F_000 944
_exptl_crystal_size_max 0.44
_exptl_crystal_size_mid 0.26
_exptl_crystal_size_min 0.11
_refine_diff_density_max 0.343
_refine_diff_density_min -1.069
_refine_ls_extinction_method none
_refine_ls_goodness_of_fit_all 1.002
_refine_ls_goodness_of_fit_obs 1.229
_refine_ls_hydrogen_treatment refU
_refine_ls_matrix_type full
_refine_ls_number_parameters 345
_refine_ls_number_reflns 5675
_refine_ls_number_restraints 0
_refine_ls_restrained_S_all 1.002
_refine_ls_restrained_S_obs 1.229
_refine_ls_R_factor_all 0.0592
_refine_ls_R_factor_obs 0.0311
_refine_ls_shift/esd_max -0.188
_refine_ls_shift/esd_mean 0.006
_refine_ls_structure_factor_coef Fsqd
_refine_ls_weighting_scheme
;calc w = 1/[\s^2^(F~o~^2^)+(0.0463P)^2^] where
 P = (F~o~^2^+2F~c~^2^)/3
;
_refine_ls_wR_factor_all 0.0800
_refine_ls_wR_factor_obs 0.0776
_reflns_number_observed 3672
_reflns_number_total 5675
_reflns_observed_criterion >2\s(I)
_cod_data_source_file na1109.cif
_cod_data_source_block jj22
_cod_database_code 2003383

loop_
_symmetry_equiv_pos_as_xyz
+x,+y,+z
-x,-y,-z

loop_
_atom_site_aniso_label
_atom_site_aniso_U_11
_atom_site_aniso_U_12
_atom_site_aniso_U_13
_atom_site_aniso_U_22
_atom_site_aniso_U_23
_atom_site_aniso_U_33
Te1 0.0374(2) 0.01304(13) 0.01359(14) 0.0442(2) 0.02094(15) 0.0497(2)
Br1 0.0649(4) 0.0314(3) 0.0199(3) 0.0680(4) 0.0230(3) 0.0569(3)
Br2 0.0662(4) 0.0141(3) 0.0270(3) 0.0501(3) 0.0124(3) 0.0975(5)
C11 0.036(2) 0.014(2) 0.014(2) 0.045(3) 0.020(2) 0.054(3)
C12 0.048(3) 0.017(2) 0.022(2) 0.044(3) 0.031(3) 0.073(3)
C13 0.044(3) 0.025(2) 0.026(3) 0.053(3) 0.035(3) 0.090(4)
C14 0.044(3) 0.016(2) 0.018(2) 0.053(3) 0.022(2) 0.063(3)
C15 0.046(3) 0.015(2) 0.022(2) 0.041(3) 0.027(3) 0.079(3)
C16 0.051(3) 0.021(2) 0.014(2) 0.046(3) 0.026(3) 0.071(3)
O1 0.043(2) 0.016(2) 0.031(2) 0.057(2) 0.037(2) 0.127(3)
C17 0.048(4) 0.011(3) 0.040(4) 0.080(5) 0.060(5) 0.172(7)
C21 0.038(2) 0.008(2) 0.007(2) 0.043(3) 0.017(2) 0.044(3)
C22 0.051(3) 0.017(2) 0.015(2) 0.054(3) 0.025(2) 0.057(3)
C23 0.053(3) 0.020(3) 0.013(3) 0.069(4) 0.039(3) 0.078(4)
C24 0.071(4) 0.017(3) 0.003(3) 0.066(4) 0.029(3) 0.052(3)
C25 0.070(4) 0.020(3) 0.018(3) 0.086(4) 0.029(3) 0.047(3)
C26 0.058(3) 0.027(3) 0.023(3) 0.072(4) 0.028(3) 0.059(3)
O2 0.107(3) 0.043(3) 0.016(2) 0.108(3) 0.056(3) 0.075(3)
C27 0.192(9) 0.079(7) 0.038(5) 0.159(8) 0.075(5) 0.071(5)
Te2 0.0370(2) 0.00831(14) 0.00802(14) 0.0430(2) 0.01853(15) 0.0480(2)
Br3 0.0651(4) 0.0215(3) 0.0256(3) 0.0573(3) 0.0164(3) 0.0828(4)
Br4 0.0585(3) 0.0115(2) 0.0135(2) 0.0494(3) 0.0207(2) 0.0548(3)
C31 0.043(3) 0.016(2) 0.010(2) 0.052(3) 0.022(2) 0.046(3)
C32 0.056(3) 0.005(2) 0.000(2) 0.041(3) 0.017(2) 0.061(3)
C33 0.061(3) 0.011(3) -0.004(3) 0.049(3) 0.015(3) 0.064(3)
C34 0.078(4) 0.035(3) 0.017(3) 0.063(3) 0.020(3) 0.045(3)
C35 0.065(3) 0.007(3) 0.014(3) 0.056(3) 0.030(3) 0.056(3)
C36 0.055(3) 0.002(3) 0.009(2) 0.060(3) 0.025(3) 0.049(3)
O3 0.093(3) 0.030(2) 0.002(2) 0.085(3) 0.034(2) 0.059(2)
C37 0.100(5) 0.044(4) 0.035(4) 0.095(5) 0.052(4) 0.073(4)
C41 0.039(3) 0.010(2) 0.010(2) 0.049(3) 0.022(2) 0.050(3)
C42 0.048(3) 0.019(2) 0.019(2) 0.046(3) 0.024(2) 0.064(3)
C43 0.056(3) 0.012(2) 0.020(3) 0.048(3) 0.030(3) 0.074(3)
C44 0.044(3) 0.006(2) 0.019(2) 0.052(3) 0.008(2) 0.055(3)
C45 0.040(3) 0.019(2) 0.014(2) 0.059(3) 0.024(3) 0.073(3)
C46 0.048(3) 0.013(2) 0.016(2) 0.041(3) 0.022(2) 0.073(3)
O4 0.057(2) 0.012(2) 0.042(2) 0.064(2) 0.027(2) 0.106(3)
C47 0.052(4) 0.020(4) 0.039(4) 0.100(5) 0.035(5) 0.132(6)

loop_
_atom_site_label
_atom_site_occupancy
_atom_site_fract_x
_atom_site_fract_y
_atom_site_fract_z
_atom_site_U_iso_or_equiv
_atom_site_thermal_displace_type
_atom_site_calc_flag
_atom_site_refinement_flags
_atom_site_type_symbol
Te1 1 0.37999(3) 0.89048(2) 0.57682(2) 0.0426(1) Uani d . Te
Br1 1 0.38623(6) 0.69102(5) 0.43208(4) 0.0612(2) Uani d . Br
Br2 1 0.37469(6) 1.09145(5) 0.72072(5) 0.0756(2) Uani d . Br
C11 1 0.1702(4) 0.8169(4) 0.5603(3) 0.044(1) Uani d . C
C12 1 0.0763(5) 0.8767(4) 0.5414(4) 0.051(1) Uani d . C
H12 1 0.1058(5) 0.9483(4) 0.5362(4) 0.062(4) Uiso calc R H
C13 1 -0.0603(5) 0.8289(4) 0.5303(4) 0.057(1) Uani d . C
H13 1 -0.1237(5) 0.8679(4) 0.5167(4) 0.062(4) Uiso calc R H
C14 1 -0.1041(5) 0.7234(4) 0.5394(4) 0.053(1) Uani d . C
C15 1 -0.0113(5) 0.6635(4) 0.5580(4) 0.053(1) Uani d . C
H15 1 -0.0407(5) 0.5922(4) 0.5636(4) 0.062(4) Uiso calc R H
C16 1 0.1269(5) 0.7117(4) 0.5682(4) 0.054(1) Uani d . C
H16 1 0.1903(5) 0.6721(4) 0.5804(4) 0.062(4) Uiso calc R H
O1 1 -0.2407(3) 0.6858(3) 0.5296(3) 0.074(1) Uani d . O
C17 1 -0.2940(6) 0.5732(5) 0.5314(6) 0.097(2) Uani d . C
H171 1 -0.3912(6) 0.5575(5) 0.5239(6) 0.109(7) Uiso calc R H
H172 1 -0.2492(6) 0.5721(5) 0.5976(6) 0.109(7) Uiso calc R H
H173 1 -0.2773(6) 0.5145(5) 0.4740(6) 0.109(7) Uiso calc R H
C21 1 0.4586(4) 0.8368(4) 0.6975(3) 0.043(1) Uani d . C
C22 1 0.5757(5) 0.8022(4) 0.6955(4) 0.053(1) Uani d . C
H22 1 0.6176(5) 0.8020(4) 0.6415(4) 0.062(4) Uiso calc R H
C23 1 0.6312(5) 0.7681(5) 0.7725(4) 0.064(1) Uani d . C
H23 1 0.7109(5) 0.7449(5) 0.7715(4) 0.062(4) Uiso calc R H
C24 1 0.5671(6) 0.7685(5) 0.8525(4) 0.064(1) Uani d . C
C25 1 0.4524(6) 0.8034(5) 0.8558(4) 0.067(1) Uani d . C
H25 1 0.4107(6) 0.8032(5) 0.9098(4) 0.062(4) Uiso calc R H
C26 1 0.3969(5) 0.8398(5) 0.7785(4) 0.060(1) Uani d . C
H26 1 0.3192(5) 0.8657(5) 0.7812(4) 0.062(4) Uiso calc R H
O2 1 0.6318(5) 0.7304(4) 0.9236(3) 0.091(1) Uani d . O
C27 1 0.5663(8) 0.7144(7) 0.9994(5) 0.127(3) Uani d . C
H271 1 0.6215(8) 0.6878(7) 1.0441(5) 0.109(7) Uiso calc R H
H272 1 0.4781(8) 0.6572(7) 0.9644(5) 0.109(7) Uiso calc R H
H273 1 0.5541(8) 0.7870(7) 1.0419(5) 0.109(7) Uiso calc R H
Te2 1 0.25312(3) 0.74457(2) 0.20666(2) 0.0434(1) Uani d . Te
Br3 1 0.25494(6) 0.54530(5) 0.06625(5) 0.0700(2) Uani d . Br
Br4 1 0.25551(5) 0.95303(4) 0.35325(4) 0.0550(1) Uani d . Br
C31 1 0.1720(5) 0.7946(4) 0.0839(3) 0.046(1) Uani d . C
C32 1 0.0539(5) 0.7209(4) 0.0054(4) 0.057(1) Uani d . C
H32 1 0.0101(5) 0.6498(4) 0.0064(4) 0.062(4) Uiso calc R H
C33 1 0.0019(6) 0.7543(4) -0.0744(4) 0.064(1) Uani d . C
H33 1 -0.0788(6) 0.7061(4) -0.1261(4) 0.062(4) Uiso calc R H
C34 1 0.0677(6) 0.8575(5) -0.0784(4) 0.060(1) Uani d . C
C35 1 0.1864(5) 0.9304(4) -0.0017(4) 0.059(1) Uani d . C
H35 1 0.2315(5) 1.0002(4) -0.0045(4) 0.062(4) Uiso calc R H
C36 1 0.2384(5) 0.8984(4) 0.0804(4) 0.057(1) Uani d . C
H36 1 0.3182(5) 0.9473(4) 0.1329(4) 0.062(4) Uiso calc R H
O3 1 0.0064(4) 0.8799(3) -0.1619(3) 0.079(1) Uani d . O
C37 1 0.0606(7) 0.9908(5) -0.1660(4) 0.080(2) Uani d . C
H371 1 0.0078(7) 0.9942(5) -0.2284(4) 0.109(7) Uiso calc R H
H372 1 0.1547(7) 1.0008(5) -0.1681(4) 0.109(7) Uiso calc R H
H373 1 0.0558(7) 1.0517(5) -0.1041(4) 0.109(7) Uiso calc R H
C41 1 0.0621(4) 0.6646(4) 0.2234(4) 0.046(1) Uani d . C
C42 1 0.0415(5) 0.5601(4) 0.2339(4) 0.050(1) Uani d . C
H42 1 0.1109(5) 0.5237(4) 0.2326(4) 0.062(4) Uiso calc R H
C43 1 -0.0827(5) 0.5083(4) 0.2464(4) 0.058(1) Uani d . C
H43 1 -0.0962(5) 0.4369(4) 0.2534(4) 0.062(4) Uiso calc R H
C44 1 -0.1867(5) 0.5614(4) 0.2486(4) 0.054(1) Uani d . C
C45 1 -0.1646(5) 0.6673(4) 0.2385(4) 0.057(1) Uani d . C
H45 1 -0.2335(5) 0.7043(4) 0.2402(4) 0.062(4) Uiso calc R H
C46 1 -0.0407(5) 0.7185(4) 0.2260(4) 0.054(1) Uani d . C
H46 1 -0.0265(5) 0.7900(4) 0.2193(4) 0.062(4) Uiso calc R H
O4 1 -0.3044(4) 0.5036(3) 0.2604(3) 0.075(1) Uani d . O
C47 1 -0.4155(6) 0.5544(6) 0.2615(6) 0.096(2) Uani d . C
H471 1 -0.4921(6) 0.5046(6) 0.2704(6) 0.109(7) Uiso calc R H
H472 1 -0.4424(6) 0.5633(6) 0.1957(6) 0.109(7) Uiso calc R H
H473 1 -0.3867(6) 0.6295(6) 0.3191(6) 0.109(7) Uiso calc R H

loop_
_atom_type_symbol
_atom_type_description
_atom_type_scat_source
_atom_type_scat_dispersion_real
_atom_type_scat_dispersion_imag
C C 'International Tables Vol C Tables 4.2.6.8 and 6.1.1.4' 0.0033 0.001
H H 'International Tables Vol C Tables 4.2.6.8 and 6.1.1.4' 0.0000 0.000
O O 'International Tables Vol C Tables 4.2.6.8 and 6.1.1.4' 0.0106 0.006
Br Br 'International Tables Vol C Tables 4.2.6.8 and 6.1.1.4' -0.2901 2.
Te Te 'International Tables Vol C Tables 4.2.6.8 and 6.1.1.4' -0.5308 1.

loop_
_geom_angle_atom_site_label_1
_geom_angle_atom_site_label_2
_geom_angle_atom_site_label_3
_geom_angle_site_symmetry_3
_geom_angle
_geom_angle_publ_flag
C11 Te1 C21 . 96.4(2) y
C11 Te1 Br1 . 90.40(10) y
C21 Te1 Br1 . 89.10(10) y
C11 Te1 Br2 . 90.00(10) y
C21 Te1 Br2 . 91.30(10) y
Br1 Te1 Br2 . 179.44(2) y
C16 C11 C12 . 120.3(4) ?
C16 C11 Te1 . 120.4(3) ?
C12 C11 Te1 . 119.2(3) ?
C13 C12 C11 . 119.4(4) ?
C12 C13 C14 . 120.4(5) ?
O1 C14 C13 . 115.4(4) ?
O1 C14 C15 . 124.2(4) ?
C13 C14 C15 . 120.4(4) ?
C14 C15 C16 . 119.0(4) ?
C11 C16 C15 . 120.4(5) ?
C14 O1 C17 . 118.0(4) ?
C22 C21 C26 . 120.4(4) ?
C22 C21 Te1 . 118.2(3) ?
C26 C21 Te1 . 121.3(4) ?
C23 C22 C21 . 120.3(5) ?
C22 C23 C24 . 119.2(5) ?
C25 C24 O2 . 125.6(5) ?
C25 C24 C23 . 121.1(5) ?
O2 C24 C23 . 113.3(5) ?
C24 C25 C26 . 119.9(5) ?
C21 C26 C25 . 119.1(5) ?
C24 O2 C27 . 117.6(5) ?
C41 Te2 C31 . 96.6(2) y
C41 Te2 Br3 . 91.10(10) y
C31 Te2 Br3 . 90.70(10) y
C41 Te2 Br4 . 89.70(10) y
C31 Te2 Br4 . 89.50(10) y
Br3 Te2 Br4 . 179.12(2) y
C36 C31 C32 . 120.1(4) ?
C36 C31 Te2 . 120.2(3) ?
C32 C31 Te2 . 119.6(3) ?
C33 C32 C31 . 119.2(4) ?
C34 C33 C32 . 120.9(5) ?
O3 C34 C33 . 115.2(5) ?
O3 C34 C35 . 124.6(5) ?
C33 C34 C35 . 120.3(5) ?
C34 C35 C36 . 119.2(4) ?
C31 C36 C35 . 120.2(4) ?
C34 O3 C37 . 118.6(4) ?
C42 C41 C46 . 119.7(4) ?
C42 C41 Te2 . 119.8(3) ?
C46 C41 Te2 . 120.4(3) ?
C41 C42 C43 . 120.0(5) ?
C44 C43 C42 . 120.7(5) ?
O4 C44 C45 . 124.8(5) ?
O4 C44 C43 . 116.3(5) ?
C45 C44 C43 . 118.8(5) ?
C44 C45 C46 . 120.2(5) ?
C41 C46 C45 . 120.5(5) ?
C44 O4 C47 . 118.2(4) ?
C11 Te1 Br4 . 84.80(10) y
C11 Te1 Br4 2_676 171.10(10) y
C21 Te1 Br4 . 173.50(10) y
C21 Te1 Br4 2_676 79.90(10) y
Br1 Te1 Br4 . 84.44(2) y
Br1 Te1 Br4 2_676 97.57(2) y
Br2 Te1 Br4 . 95.14(2) y
Br2 Te1 Br4 2_676 82.14(2) y
Br4 Te1 Br4 2_676 99.90(2) y
C31 Te2 Br1 . 173.50(10) y
C31 Te2 Br2 2_676 100.60(10) y
C41 Te2 Br1 . 83.10(10) y
C41 Te2 Br2 2_676 159.70(10) y
Br3 Te2 Br1 . 95.81(2) y
Br3 Te2 Br2 2_676 99.36(2) y
Br4 Te2 Br1 . 83.98(2) y
Br4 Te2 Br2 2_676 79.76(2) y
Br1 Te2 Br2 2_676 78.63(2) y

loop_
_geom_bond_atom_site_label_1
_geom_bond_atom_site_label_2
_geom_bond_distance
_geom_bond_publ_flag
Te1 C11 2.110(4) y
Te1 C21 2.114(4) y
Te1 Br1 2.6720(10) y
Te1 Br2 2.6770(10) y
C11 C16 1.367(6) ?
C11 C12 1.392(6) ?
C12 C13 1.373(6) ?
C13 C14 1.379(6) ?
C14 O1 1.358(5) ?
C14 C15 1.383(6) ?
C15 C16 1.391(6) ?
O1 C17 1.435(6) ?
C21 C22 1.370(6) ?
C21 C26 1.384(6) ?
C22 C23 1.366(6) ?
C23 C24 1.390(7) ?
C24 C25 1.351(8) ?
C24 O2 1.373(6) ?
C25 C26 1.387(7) ?
O2 C27 1.398(7) ?
Te2 C41 2.114(4) y
Te2 C31 2.116(4) y
Te2 Br3 2.6290(10) y
Te2 Br4 2.7330(10) y
C31 C36 1.375(6) ?
C31 C32 1.385(6) ?
C32 C33 1.379(6) ?
C33 C34 1.371(7) ?
C34 O3 1.368(6) ?
C34 C35 1.376(7) ?
C35 C36 1.395(6) ?
O3 C37 1.429(6) ?
C41 C42 1.362(6) ?
C41 C46 1.376(6) ?
C42 C43 1.383(6) ?
C43 C44 1.381(7) ?
C44 O4 1.351(5) ?
C44 C45 1.377(7) ?
C45 C46 1.378(6) ?
O4 C47 1.428(7) ?

loop_
_geom_contact_atom_site_label_1
_geom_contact_atom_site_label_2
_geom_contact_distance
_geom_contact_site_symmetry_2
_geom_contact_publ_flag
Te1 Br4 3.6520(10) 2_676 y
Te1 Br4 3.5560(10) . y
Te2 Br2 3.7410(10) 2_676 y
Te2 Br1 3.5350(10) . y

loop_
_cod_related_entry_id
_cod_related_entry_database
_cod_related_entry_code
1 ChemSpider 15092986
